data_2004743
loop_
_publ_author_name
'Feeder, N.'
'Jones, W.'

_publ_section_title
;
 Structures of Five \w-Phthalimidoaliphatic Carboxylic Acids
;
_journal_issue 4
_journal_name_full 'Acta Crystallographica Section C'
_journal_page_first 913
_journal_page_last 919
_journal_paper_doi 10.1107/S010827019501626X
_journal_volume 52
_journal_year 1996
_chemical_formula_sum 'C11 H9 N O4'
_chemical_formula_weight 219.1
_symmetry_cell_setting monoclinic
_symmetry_space_group_name_Hall '-P 2ybc'
_symmetry_space_group_name_H-M 'P 1 21/c 1'
_atom_type_scat_source IntTabIV
_cell_angle_alpha 90
_cell_angle_beta 98.84(4)
_cell_angle_gamma 90
_cell_formula_units_Z 4
_cell_length_a 7.079(4)
_cell_length_b 8.949(5)
_cell_length_c 15.893(7)
_cell_measurement_reflns_used 25
_cell_measurement_temperature 295
_cell_measurement_theta_max 14
_cell_measurement_theta_min 8
_cell_volume 994.9(9)
_diffrn_measurement_device 'Enraf-Nonius CAD-4'
_diffrn_measurement_method \w/2\q
_diffrn_radiation_type Mo
_diffrn_radiation_wavelength 0.71069
_diffrn_reflns_av_R_equivalents 0.01
_diffrn_reflns_limit_h_max 8
_diffrn_reflns_limit_h_min -8
_diffrn_reflns_limit_k_max 10
_diffrn_reflns_limit_k_min 0
_diffrn_reflns_limit_l_max 18
_diffrn_reflns_limit_l_min 0
_diffrn_reflns_number 1951
_diffrn_reflns_theta_max 25
_diffrn_standards_decay_% 0
_diffrn_standards_interval_count 100
_diffrn_standards_interval_time 60
_diffrn_standards_number 2
_exptl_absorpt_coefficient_mu 0.113
_exptl_absorpt_correction_type none
_exptl_crystal_colour White
_exptl_crystal_density_diffrn 1.46
_exptl_crystal_description Plate
_exptl_crystal_F_000 456
_exptl_crystal_size_max 0.3
_exptl_crystal_size_mid 0.3
_exptl_crystal_size_min 0.1
_refine_diff_density_max 0.16
_refine_diff_density_min -0.20
_refine_ls_extinction_method none
_refine_ls_goodness_of_fit_obs 0.756
_refine_ls_hydrogen_treatment 'see text'
_refine_ls_number_parameters 152
_refine_ls_number_reflns 1067
_refine_ls_R_factor_obs 0.046
_refine_ls_shift/esd_max 0.072
_refine_ls_structure_factor_coef F
_refine_ls_weighting_scheme unit
_refine_ls_wR_factor_obs 0.046
_reflns_number_observed 1067
_reflns_number_total 1886
_reflns_observed_criterion F>3\sF
_cod_data_source_file hu1020.cif
_cod_data_source_block hu1020b
_cod_original_cell_volume 995.0(10)
_cod_original_sg_symbol_H-M 'P 21/c'
_cod_original_formula_sum 'C11 H9 N1 O4'
_cod_database_code 2004743

loop_
_atom_site_aniso_label
_atom_site_aniso_U_11
_atom_site_aniso_U_22
_atom_site_aniso_U_33
_atom_site_aniso_U_12
_atom_site_aniso_U_13
_atom_site_aniso_U_23
C(1) .035(2) .045(2) .030(2) -.004(2) .0030(10) .001(2)
C(2) .052(2) .055(3) .033(2) -.006(2) .007(2) .003(2)
C(3) .063(3) .054(3) .040(2) -.009(2) .005(2) .012(2)
C(4) .069(3) .042(2) .055(3) -.004(2) .002(2) .008(2)
C(5) .064(3) .042(2) .044(2) .009(2) .006(2) .003(2)
C(6) .042(2) .044(2) .031(2) .004(2) .003(2) .003(2)
C(7) .043(2) .047(2) .034(2) .009(2) .007(2) .002(2)
C(8) .041(2) .046(2) .028(2) -.007(2) .0050(10) -.003(2)
C(9) .048(2) .043(2) .040(2) -.003(2) .006(2) .012(2)
C(10) .054(3) .060(3) .047(2) .008(2) .017(2) .018(2)
C(11) .049(2) .041(2) .039(2) .002(2) .007(2) .004(2)
N(1) .046(2) .038(2) .0280(10) .0000(10) .0070(10) .0060(10)
0(7) .087(2) .063(2) .0330(10) .017(2) .0230(10) .0010(10)
0(8) .078(2) .049(2) .0360(10) -.0080(10) .0140(10) -.0090(10)
0(110) .111(3) .042(2) .060(2) .014(2) .033(2) .0050(10)
0(111) .089(2) .040(2) .042(2) .010(2) .0210(10) .0050(10)

loop_
_atom_site_label
_atom_site_fract_x
_atom_site_fract_y
_atom_site_fract_z
_atom_site_U_iso_or_equiv
N(1) .6850(4) -.0063(3) .6410(2) .058(2)
O(7) .6635(4) .1691(3) .7448(2) .061(2)
O(8) .7333(4) -.1208(3) .5174(2) .054(2)
O(110) .8496(5) -.4359(3) .8034(2) .071(2)
O(111) .7693(4) -.2365(3) .8718(2) .057(2)
C(1) .7412(5) .1509(4) .5334(2) .037(2)
C(2) .7735(5) .2131(4) .4572(2) .047(2)
C(3) .7766(6) .3674(5) .4533(2) .052(3)
C(4) .7520(6) .4561(5) .5222(3) .055(3)
C(5) .7207(6) .3923(4) .5987(2) .050(2)
C(6) .7168(5) .2387(4) .6022(2) .039(2)
C(7) .6846(5) .1393(4) .6729(2) .041(2)
C(8) .7223(5) -.0081(4) .5582(2) .038(2)
C(9) .6596(5) -.1376(4) .6916(2) .044(2)
C(10) .8488(6) -.1974(5) .7360(2) .054(3)
C(11) .8229(5) -.3047(4) .8054(2) .043(2)
H(2) .7949(5) .1441(4) .4037(2) ?
H(3) .7982(6) .4209(5) .3947(2) ?
H(4) .7578(6) .5763(5) .5165(3) ?
H(5) .7004(6) .4598(4) .6530(2) ?
H(91) .5707(5) -.1096(4) .7388(2) ?
H(92) .5911(5) -.2239(4) .6502(2) ?
H(101) .9330(6) -.1040(5) .7636(2) ?
H(102) .9228(6) -.2526(5) .6902(2) ?
H(111) .7659(63) -.3112(52) .9125(28) ?

loop_
_geom_angle_atom_site_label_1
_geom_angle_atom_site_label_2
_geom_angle_atom_site_label_3
_geom_angle
_geom_angle_publ_flag
C(7) N(1) C(8) 111.2(4) no
C(9) N(1) C(7) 123.1(4) no
C(9) N(1) C(8) 125.6(4) no
C(8) C(1) C(6) 107.8(4) no
C(2) C(1) C(6) 121.5(4) no
C(2) C(1) C(8) 130.6(4) no
C(3) C(2) C(1) 116.5(5) no
C(2) C(3) C(4) 122.2(5) no
C(3) C(4) C(5) 120.8(5) no
C(4) C(5) C(6) 116.8(5) no
C(1) C(6) C(7) 108.2(4) no
C(5) C(6) C(7) 129.6(4) no
C(5) C(6) C(1) 122.2(4) no
C(6) C(7) N(1) 106.0(4) no
O(7) C(7) N(1) 123.9(4) no
O(7) C(7) C(6) 130.1(5) no
C(1) C(8) N(1) 106.7(4) no
O(8) C(8) N(1) 123.4(4) no
O(8) C(8) C(1) 130.0(4) no
C(10) C(9) N(1) 111.7(4) no
C(9) C(10) C(11) 111.8(4) no
C(10) C(11) O(111) 112.0(4) no
O(110) C(11) C(10) 125.1(5) no
O(110) C(11) O(111) 122.9(5) no
H(5) C(5) C(6) 121.4(3) no
C(4) C(5) H(5) 121.8(3) no
C(1) C(2) H(2) 121.4(3) no
C(3) C(2) H(2) 122.1(3) no
H(91) C(9) N(1) 109.4(3) no
H(92) C(9) N(1) 108.9(3) no
H(92) C(9) H(91) 109.5 no
C(10) C(9) H(91) 109.0(3) no
C(10) C(9) H(92) 108.3(3) no
H(101) C(10) C(9) 108.0(3) no
H(101) C(10) C(11) 108.7(3) no
H(102) C(10) C(9) 109.5(3) no
H(102) C(10) C(11) 109.3(3) no
H(102) C(10) H(101) 109.5 no
H(4) C(4) C(5) 119.7(3) no
H(3) C(3) C(2) 119.1(3) no
H(3) C(3) C(4) 118.7(3) no
H(111) O(111) C(11) 105.(3) no

loop_
_geom_bond_atom_site_label_1
_geom_bond_atom_site_label_2
_geom_bond_distance
_geom_bond_publ_flag
C(1) C(2) 1.384(7) no
C(2) C(3) 1.383(7) no
C(3) C(4) 1.385(7) no
C(4) C(5) 1.392(7) no
C(5) C(6) 1.376(7) no
C(6) C(1) 1.378(7) no
C(7) C(6) 1.478(7) no
C(7) N(1) 1.399(6) no
C(7) O(7) 1.205(6) no
C(8) C(1) 1.480(7) no
C(8) N(1) 1.381(6) no
C(8) O(8) 1.215(6) no
C(9) N(1) 1.451(6) no
C(9) C(10) 1.514(7) no
C(10) C(11) 1.495(7) no
C(11) O(110) 1.191(6) no
C(11) O(111) 1.324(6) no
H(2) C(2) 1.080 no
H(5) C(5) 1.080 no
H(92) C(9) 1.080 no
H(102) C(10) 1.080 no
H(91) C(9) 1.080 no
H(3) C(3) 1.080 no
H(101) C(10) 1.080 no
H(4) C(4) 1.080 no
H(111) O(111) 0.93(5) no

loop_
_geom_torsion_atom_site_label_1
_geom_torsion_atom_site_label_2
_geom_torsion_atom_site_label_3
_geom_torsion_atom_site_label_4
_geom_torsion
_geom_torsion_publ_flag
C1 C2 C3 C4 1.1 no
C1 C2 C3 H3 -178.7 no
C1 C6 C5 C4 -0.5 no
C1 C6 C5 H5 179.6 no
C1 C6 C7 N1 -2.0 no
C1 C6 C7 O7 177.2 no
C2 C1 C8 N1 -178.2 no
C2 C1 C8 O8 1.1 no
C3 C2 C1 C6 -1.1 no
C3 C2 C1 C8 177.6 no
C5 C4 C3 C2 -0.7 no
C5 C4 C3 H3 179.0 no
C5 C6 C1 C2 0.9 no
C5 C6 C1 C8 -178.1 no
C5 C6 C7 N1 176.8 no
C5 C6 C7 O7 -4.0 no
C6 C1 C8 N1 0.7 no
C6 C1 C8 O8 179.9 no
C6 C5 C4 C3 0.4 no
C6 C5 C4 H4 -179.3 no
C7 C6 C1 C2 179.8 no
C7 C6 C1 C8 0.8 no
C7 C6 C5 C4 -179.1 no
C7 C6 C5 H5 0.9 no
C7 N1 C8 C1 -2.0 no
C7 N1 C8 O8 178.7 no
C7 N1 C9 C10 -90.7 no
C7 N1 C9 H91 30.1 no
C7 N1 C9 H92 149.8 no
C8 N1 C7 C6 2.5 no
C8 N1 C7 O7 -176.8 no
C8 N1 C9 C10 85.7 no
C8 N1 C9 H91 -153.5 no
C8 N1 C9 H92 -33.8 no
C9 N1 C7 C6 179.3 no
C9 N1 C7 O7 0.1 no
C9 N1 C8 C1 -178.8 no
C9 N1 C8 O8 1.9 no
H2 C2 C1 C6 179.0 no
H2 C2 C1 C8 -2.3 no
H2 C2 C3 C4 -179.0 no
H2 C2 C3 H3 1.2 no
H4 C4 C3 C2 179.0 no
H4 C4 C3 H3 -1.3 no
H5 C5 C4 C3 -179.6 no
H5 C5 C4 H4 0.7 no
H91 C9 C10 C11 43.6 no
H91 C9 C10 H101 -76.0 no
H91 C9 C10 H102 164.9 no
H92 C9 C10 C11 -75.4 no
H92 C9 C10 H101 165.0 no
H92 C9 C10 H102 45.9 no
H111 O111 C11 C10 -171.8 no
H111 O111 C11 O110 2.8 no
N1 C9 C10 C11 164.7 no
N1 C9 C10 H101 45.1 no
N1 C9 C10 H102 -74.0 no
O110 C11 C10 C9 109.7 no
O110 C11 C10 H101 -131.2 no
O110 C11 C10 H102 -11.7 no
O111 C11 C10 C9 -71.6 no
O111 C11 C10 H101 47.6 no
O111 C11 C10 H102 167.0 no
